data_7213459
loop_
_publ_author_name
'Gibson (n\'ee Thomas), Susan E.'
'Steed, Jonathan W.'
'Sur, Surojit'

_publ_section_title
;
 Multiple substitutions on (\h6-arene)tricarbonylchromium(0) complexes
;
_journal_issue 7
_journal_name_full 'Journal of the Chemical Society, Perkin Transactions 1'
_journal_page_first 636
_journal_paper_doi 10.1039/b009639n
_journal_year 2001
_chemical_formula_sum 'C48 H39 Cr O4 P3'
_chemical_formula_weight 824.70
_chemical_name_systematic
; 
? 
;
_space_group_IT_number 14
_symmetry_cell_setting monoclinic
_symmetry_space_group_name_Hall '-P 2ybc'
_symmetry_space_group_name_H-M 'P 1 21/c 1'
_atom_sites_solution_hydrogens geom
_atom_sites_solution_primary direct
_atom_sites_solution_secondary difmap
_audit_creation_method SHELXL-97
_cell_angle_alpha 90.00
_cell_angle_beta 103.7030(10)
_cell_angle_gamma 90.00
_cell_formula_units_Z 4
_cell_length_a 20.7994(4)
_cell_length_b 10.5200(3)
_cell_length_c 19.6241(5)
_cell_measurement_temperature 100(2)
_cell_volume 4171.72(18)
_computing_cell_refinement DENZO-SMN
_computing_data_collection 'Nonius Collect'
_computing_data_reduction DENZO-SMN
_computing_molecular_graphics 'XSeed (Barbour, 1999)'
_computing_structure_refinement 'SHELXL-97 (Sheldrick, 1997)'
_computing_structure_solution 'SHELXS-97 (Sheldrick, 1990)'
_diffrn_ambient_temperature 100(2)
_diffrn_measured_fraction_theta_full 0.995
_diffrn_measured_fraction_theta_max 0.995
_diffrn_measurement_device_type KappaCCD
_diffrn_measurement_method '1.7o phi + omega frames 15 s deg-1'
_diffrn_radiation_monochromator graphite
_diffrn_radiation_source 'fine-focus sealed tube'
_diffrn_radiation_type MoK\a
_diffrn_radiation_wavelength 0.71073
_diffrn_reflns_av_R_equivalents 0.0538
_diffrn_reflns_av_sigmaI/netI 0.0545
_diffrn_reflns_limit_h_max 27
_diffrn_reflns_limit_h_min -25
_diffrn_reflns_limit_k_max 13
_diffrn_reflns_limit_k_min -12
_diffrn_reflns_limit_l_max 24
_diffrn_reflns_limit_l_min -25
_diffrn_reflns_number 25414
_diffrn_reflns_theta_full 27.50
_diffrn_reflns_theta_max 27.50
_diffrn_reflns_theta_min 2.14
_diffrn_standards_decay_% 0
_exptl_absorpt_coefficient_mu 0.433
_exptl_absorpt_correction_T_max 0.8811
_exptl_absorpt_correction_T_min 0.7811
_exptl_absorpt_correction_type Scalepack
_exptl_crystal_colour yellow
_exptl_crystal_density_diffrn 1.313
_exptl_crystal_density_method 'not measured'
_exptl_crystal_description prsim
_exptl_crystal_F_000 1712
_exptl_crystal_size_max 0.60
_exptl_crystal_size_mid 0.30
_exptl_crystal_size_min 0.30
_refine_diff_density_max 0.466
_refine_diff_density_min -0.709
_refine_diff_density_rms 0.126
_refine_ls_extinction_coef 0.0016(3)
_refine_ls_extinction_expression Fc^*^=kFc[1+0.001xFc^2^\l^3^/sin(2\q)]^-1/4^
_refine_ls_extinction_method SHELXL
_refine_ls_goodness_of_fit_ref 1.025
_refine_ls_hydrogen_treatment mixed
_refine_ls_matrix_type full
_refine_ls_number_parameters 508
_refine_ls_number_reflns 9539
_refine_ls_number_restraints 0
_refine_ls_restrained_S_all 1.025
_refine_ls_R_factor_all 0.0530
_refine_ls_R_factor_gt 0.0371
_refine_ls_shift/su_max 0.001
_refine_ls_shift/su_mean 0.000
_refine_ls_structure_factor_coef Fsqd
_refine_ls_weighting_details 'calc w=1/[\s^2^(Fo^2^)+(0.0321P)^2^+2.5954P] where P=(Fo^2^+2Fc^2^)/3'
_refine_ls_weighting_scheme calc
_refine_ls_wR_factor_gt 0.0835
_refine_ls_wR_factor_ref 0.0893
_reflns_number_gt 7963
_reflns_number_total 9539
_reflns_threshold_expression >2sigma(I)
_cod_data_source_file b009639nsup1.cif
_cod_data_source_block ss1a
_cod_original_sg_symbol_H-M P21/c
_cod_database_code 7213459

loop_
_symmetry_equiv_pos_as_xyz
'x, y, z'
'-x, y+1/2, -z+1/2'
'-x, -y, -z'
'x, -y-1/2, z-1/2'

loop_
_atom_site_label
_atom_site_type_symbol
_atom_site_fract_x
_atom_site_fract_y
_atom_site_fract_z
_atom_site_U_iso_or_equiv
_atom_site_adp_type
_atom_site_occupancy
_atom_site_symmetry_multiplicity
_atom_site_calc_flag
_atom_site_refinement_flags
Cr1 Cr 0.245568(12) 0.19394(2) 0.284519(13) 0.01395(8) Uani 1 1 d .
P1 P 0.38119(2) 0.02385(4) 0.40985(2) 0.01693(10) Uani 1 1 d .
O1 O 0.33968(6) 0.35877(13) 0.22932(7) 0.0336(3) Uani 1 1 d .
C1 C 0.30329(8) 0.29393(17) 0.24942(9) 0.0218(4) Uani 1 1 d .
P2 P 0.100168(19) 0.03331(4) 0.32612(2) 0.01679(10) Uani 1 1 d .
O2 O 0.26700(7) 0.37864(13) 0.40497(7) 0.0363(3) Uani 1 1 d .
C2 C 0.25892(8) 0.30571(17) 0.35987(9) 0.0224(4) Uani 1 1 d .
P3 P 0.23759(2) 0.00572(4) 0.12037(2) 0.01771(10) Uani 1 1 d .
O3 O 0.13606(6) 0.37056(13) 0.21465(7) 0.0315(3) Uani 1 1 d .
C3 C 0.17759(8) 0.30115(16) 0.24068(8) 0.0192(3) Uani 1 1 d .
C4 C 0.30545(7) 0.03318(15) 0.33928(8) 0.0156(3) Uani 1 1 d .
C5 C 0.24382(8) 0.03986(15) 0.35912(8) 0.0158(3) Uani 1 1 d .
H5 H 0.2437 0.0468 0.4074 0.019 Uiso 1 1 calc R
C6 C 0.18296(8) 0.03640(15) 0.30857(8) 0.0158(3) Uani 1 1 d .
C7 C 0.18453(7) 0.03218(15) 0.23654(8) 0.0159(3) Uani 1 1 d .
H7 H 0.1439 0.0335 0.2020 0.019 Uiso 1 1 calc R
C8 C 0.24432(8) 0.02609(15) 0.21468(8) 0.0159(3) Uani 1 1 d .
C9 C 0.30465(8) 0.02968(15) 0.26724(8) 0.0155(3) Uani 1 1 d .
H9 H 0.3454 0.0297 0.2534 0.019 Uiso 1 1 calc R
C10 C 0.44403(8) 0.07326(17) 0.36373(8) 0.0185(3) Uani 1 1 d .
C11 C 0.44970(8) 0.20285(18) 0.35209(10) 0.0252(4) Uani 1 1 d .
H11 H 0.4203 0.2606 0.3664 0.030 Uiso 1 1 calc R
C12 C 0.49765(9) 0.2489(2) 0.31986(11) 0.0336(4) Uani 1 1 d .
H12 H 0.4999 0.3372 0.3107 0.040 Uiso 1 1 calc R
C13 C 0.54197(10) 0.1661(2) 0.30118(11) 0.0370(5) Uani 1 1 d .
H13 H 0.5753 0.1977 0.2799 0.044 Uiso 1 1 calc R
C14 C 0.53790(9) 0.0373(2) 0.31332(11) 0.0349(5) Uani 1 1 d .
H14 H 0.5689 -0.0194 0.3010 0.042 Uiso 1 1 calc R
C15 C 0.48855(9) -0.00939(18) 0.34348(10) 0.0257(4) Uani 1 1 d .
H15 H 0.4851 -0.0983 0.3503 0.031 Uiso 1 1 calc R
C16 C 0.39042(8) -0.14943(16) 0.41616(8) 0.0185(3) Uani 1 1 d .
C17 C 0.36699(9) -0.23471(18) 0.36129(9) 0.0287(4) Uani 1 1 d .
H17 H 0.3466 -0.2031 0.3160 0.034 Uiso 1 1 calc R
C18 C 0.37303(10) -0.36514(19) 0.37208(11) 0.0346(5) Uani 1 1 d .
H18 H 0.3564 -0.4219 0.3344 0.042 Uiso 1 1 calc R
C19 C 0.40331(10) -0.41273(19) 0.43785(11) 0.0325(4) Uani 1 1 d .
H19 H 0.4072 -0.5019 0.4454 0.039 Uiso 1 1 calc R
C20 C 0.42774(10) -0.32956(19) 0.49226(10) 0.0307(4) Uani 1 1 d .
H20 H 0.4492 -0.3618 0.5371 0.037 Uiso 1 1 calc R
C21 C 0.42124(8) -0.19922(18) 0.48197(9) 0.0230(4) Uani 1 1 d .
H21 H 0.4379 -0.1431 0.5200 0.028 Uiso 1 1 calc R
C22 C 0.09336(8) -0.13720(16) 0.34246(8) 0.0199(3) Uani 1 1 d .
C23 C 0.14615(9) -0.22227(18) 0.36020(11) 0.0302(4) Uani 1 1 d .
H23 H 0.1902 -0.1918 0.3673 0.036 Uiso 1 1 calc R
C24 C 0.13479(11) -0.3512(2) 0.36754(12) 0.0375(5) Uani 1 1 d .
H24 H 0.1711 -0.4085 0.3790 0.045 Uiso 1 1 calc R
C25 C 0.07076(11) -0.39632(19) 0.35812(10) 0.0341(5) Uani 1 1 d .
H25 H 0.0630 -0.4845 0.3629 0.041 Uiso 1 1 calc R
C26 C 0.01821(10) -0.31282(19) 0.34175(10) 0.0312(4) Uani 1 1 d .
H26 H -0.0257 -0.3434 0.3363 0.037 Uiso 1 1 calc R
C27 C 0.02923(9) -0.18479(18) 0.33330(9) 0.0253(4) Uani 1 1 d .
H27 H -0.0074 -0.1284 0.3211 0.030 Uiso 1 1 calc R
C28 C 0.11401(7) 0.10467(16) 0.41354(8) 0.0174(3) Uani 1 1 d .
C29 C 0.11954(9) 0.03634(18) 0.47534(9) 0.0269(4) Uani 1 1 d .
H29 H 0.1215 -0.0539 0.4745 0.032 Uiso 1 1 calc R
C30 C 0.12222(10) 0.0991(2) 0.53843(10) 0.0317(4) Uani 1 1 d .
H30 H 0.1253 0.0515 0.5802 0.038 Uiso 1 1 calc R
C31 C 0.12045(9) 0.23011(19) 0.54052(10) 0.0292(4) Uani 1 1 d .
H31 H 0.1221 0.2727 0.5836 0.035 Uiso 1 1 calc R
C32 C 0.11621(10) 0.29949(19) 0.47955(10) 0.0295(4) Uani 1 1 d .
H32 H 0.1162 0.3898 0.4810 0.035 Uiso 1 1 calc R
C33 C 0.11207(9) 0.23704(18) 0.41647(9) 0.0246(4) Uani 1 1 d .
H33 H 0.1078 0.2851 0.3746 0.029 Uiso 1 1 calc R
C34 C 0.31428(8) 0.07743(17) 0.10824(8) 0.0206(3) Uani 1 1 d .
C35 C 0.30773(11) 0.19468(19) 0.07428(10) 0.0312(4) Uani 1 1 d .
H35 H 0.2653 0.2329 0.0595 0.037 Uiso 1 1 calc R
C36 C 0.36325(13) 0.2560(2) 0.06196(11) 0.0426(6) Uani 1 1 d .
H36 H 0.3587 0.3362 0.0391 0.051 Uiso 1 1 calc R
C37 C 0.42466(12) 0.2007(2) 0.08278(12) 0.0418(6) Uani 1 1 d .
H37 H 0.4622 0.2424 0.0735 0.050 Uiso 1 1 calc R
C38 C 0.43208(10) 0.0852(2) 0.11704(11) 0.0351(5) Uani 1 1 d .
H38 H 0.4748 0.0483 0.1321 0.042 Uiso 1 1 calc R
C39 C 0.37700(9) 0.02273(18) 0.12960(9) 0.0251(4) Uani 1 1 d .
H39 H 0.3821 -0.0572 0.1527 0.030 Uiso 1 1 calc R
C40 C 0.25593(8) -0.16487(16) 0.11980(8) 0.0187(3) Uani 1 1 d .
C41 C 0.27290(10) -0.21636(19) 0.06059(10) 0.0294(4) Uani 1 1 d .
H41 H 0.2782 -0.1618 0.0238 0.035 Uiso 1 1 calc R
C42 C 0.28201(10) -0.3464(2) 0.05519(11) 0.0365(5) Uani 1 1 d .
H42 H 0.2939 -0.3799 0.0149 0.044 Uiso 1 1 calc R
C43 C 0.27398(10) -0.42769(19) 0.10798(11) 0.0344(5) Uani 1 1 d .
H43 H 0.2805 -0.5165 0.1041 0.041 Uiso 1 1 calc R
C44 C 0.25642(10) -0.37878(18) 0.16626(10) 0.0306(4) Uani 1 1 d .
H44 H 0.2504 -0.4342 0.2025 0.037 Uiso 1 1 calc R
C45 C 0.24743(8) -0.24802(17) 0.17215(9) 0.0229(4) Uani 1 1 d .
H45 H 0.2353 -0.2153 0.2125 0.027 Uiso 1 1 calc R
O1S O 0.05411(8) -0.09034(16) 0.13719(9) 0.0512(4) Uani 1 1 d .
C1S C 0.06154(9) -0.1930(2) 0.11246(11) 0.0336(5) Uani 1 1 d .
C2S C 0.06681(12) -0.3119(2) 0.15497(14) 0.0497(6) Uani 1 1 d .
H2S1 H 0.1114 -0.3476 0.1613 0.075 Uiso 1 1 calc R
H2S2 H 0.0341 -0.3738 0.1306 0.075 Uiso 1 1 calc R
H2S3 H 0.0584 -0.2925 0.2009 0.075 Uiso 1 1 calc R
C3S C 0.06697(14) -0.2059(3) 0.03841(13) 0.0568(7) Uani 1 1 d .
H3S1 H 0.0554 -0.1250 0.0139 0.085 Uiso 1 1 calc R
H3S2 H 0.0366 -0.2723 0.0150 0.085 Uiso 1 1 calc R
H3S3 H 0.1124 -0.2290 0.0377 0.085 Uiso 1 1 calc R

loop_
_atom_site_aniso_label
_atom_site_aniso_U_11
_atom_site_aniso_U_22
_atom_site_aniso_U_33
_atom_site_aniso_U_23
_atom_site_aniso_U_13
_atom_site_aniso_U_12
Cr1 0.01216(12) 0.01325(14) 0.01668(13) 0.00076(10) 0.00393(9) -0.00010(10)
P1 0.01490(19) 0.0186(2) 0.01659(19) -0.00149(16) 0.00233(15) 0.00224(16)
O1 0.0273(7) 0.0299(8) 0.0471(8) 0.0107(6) 0.0154(6) -0.0056(6)
C1 0.0189(8) 0.0202(9) 0.0266(8) 0.0019(7) 0.0057(7) 0.0032(7)
P2 0.01279(19) 0.0168(2) 0.0217(2) 0.00091(16) 0.00598(15) 0.00012(15)
O2 0.0517(9) 0.0260(8) 0.0294(7) -0.0091(6) 0.0063(6) -0.0059(6)
C2 0.0230(8) 0.0196(9) 0.0238(8) 0.0031(7) 0.0038(7) -0.0015(7)
P3 0.0179(2) 0.0193(2) 0.01581(19) 0.00073(16) 0.00378(15) -0.00053(16)
O3 0.0249(7) 0.0276(8) 0.0393(7) 0.0067(6) 0.0024(6) 0.0080(6)
C3 0.0189(8) 0.0176(9) 0.0220(8) 0.0000(7) 0.0064(6) -0.0018(7)
C4 0.0144(7) 0.0138(8) 0.0187(7) 0.0009(6) 0.0037(6) 0.0011(6)
C5 0.0166(7) 0.0143(8) 0.0178(7) 0.0023(6) 0.0064(6) 0.0016(6)
C6 0.0159(7) 0.0110(8) 0.0218(8) 0.0010(6) 0.0068(6) -0.0006(6)
C7 0.0136(7) 0.0132(8) 0.0204(7) -0.0004(6) 0.0029(6) 0.0002(6)
C8 0.0175(7) 0.0125(8) 0.0180(7) 0.0002(6) 0.0048(6) -0.0004(6)
C9 0.0143(7) 0.0131(8) 0.0196(7) 0.0002(6) 0.0051(6) 0.0013(6)
C10 0.0132(7) 0.0203(9) 0.0204(8) -0.0004(6) 0.0008(6) 0.0004(6)
C11 0.0172(8) 0.0203(9) 0.0363(10) -0.0019(7) 0.0029(7) 0.0003(7)
C12 0.0234(9) 0.0269(11) 0.0487(12) 0.0063(9) 0.0048(8) -0.0067(8)
C13 0.0230(9) 0.0457(13) 0.0448(12) 0.0020(10) 0.0128(8) -0.0102(9)
C14 0.0231(9) 0.0415(13) 0.0441(11) -0.0050(9) 0.0158(8) 0.0018(9)
C15 0.0208(8) 0.0236(10) 0.0335(9) -0.0024(8) 0.0083(7) 0.0022(7)
C16 0.0144(7) 0.0199(9) 0.0217(8) 0.0018(6) 0.0051(6) 0.0019(6)
C17 0.0326(10) 0.0233(10) 0.0253(9) 0.0006(7) -0.0026(7) 0.0037(8)
C18 0.0376(11) 0.0203(10) 0.0410(11) -0.0023(8) -0.0004(9) 0.0002(8)
C19 0.0312(10) 0.0194(10) 0.0468(11) 0.0108(8) 0.0095(8) 0.0015(8)
C20 0.0305(10) 0.0324(11) 0.0291(9) 0.0143(8) 0.0070(8) 0.0028(8)
C21 0.0216(8) 0.0267(10) 0.0207(8) 0.0046(7) 0.0046(6) 0.0004(7)
C22 0.0208(8) 0.0180(9) 0.0221(8) -0.0012(6) 0.0073(6) -0.0030(7)
C23 0.0230(9) 0.0201(10) 0.0474(11) 0.0039(8) 0.0081(8) -0.0019(7)
C24 0.0379(11) 0.0208(10) 0.0538(13) 0.0063(9) 0.0106(10) 0.0036(9)
C25 0.0477(12) 0.0180(10) 0.0379(10) -0.0014(8) 0.0126(9) -0.0109(9)
C26 0.0319(10) 0.0286(11) 0.0338(10) -0.0031(8) 0.0092(8) -0.0139(8)
C27 0.0210(8) 0.0257(10) 0.0297(9) -0.0022(7) 0.0068(7) -0.0049(7)
C28 0.0120(7) 0.0183(9) 0.0228(8) 0.0011(6) 0.0062(6) -0.0007(6)
C29 0.0339(10) 0.0196(9) 0.0291(9) 0.0027(7) 0.0113(8) -0.0015(8)
C30 0.0426(11) 0.0303(11) 0.0236(9) 0.0025(8) 0.0105(8) -0.0060(9)
C31 0.0319(10) 0.0309(11) 0.0258(9) -0.0066(8) 0.0093(7) -0.0027(8)
C32 0.0383(11) 0.0190(10) 0.0312(10) -0.0037(7) 0.0084(8) -0.0002(8)
C33 0.0277(9) 0.0217(9) 0.0249(8) 0.0032(7) 0.0074(7) 0.0018(7)
C34 0.0271(9) 0.0207(9) 0.0166(7) -0.0036(6) 0.0103(6) -0.0063(7)
C35 0.0448(11) 0.0250(10) 0.0270(9) 0.0031(8) 0.0151(8) -0.0034(9)
C36 0.0715(16) 0.0290(12) 0.0372(11) -0.0017(9) 0.0324(11) -0.0190(11)
C37 0.0534(14) 0.0366(13) 0.0484(12) -0.0212(10) 0.0380(11) -0.0283(11)
C38 0.0293(10) 0.0369(12) 0.0451(11) -0.0194(10) 0.0209(9) -0.0135(9)
C39 0.0257(9) 0.0237(10) 0.0290(9) -0.0070(7) 0.0127(7) -0.0071(7)
C40 0.0148(7) 0.0186(9) 0.0222(8) -0.0051(6) 0.0033(6) -0.0037(6)
C41 0.0347(10) 0.0294(11) 0.0281(9) -0.0090(8) 0.0153(8) -0.0097(8)
C42 0.0390(11) 0.0340(12) 0.0423(11) -0.0193(9) 0.0213(9) -0.0097(9)
C43 0.0307(10) 0.0202(10) 0.0527(12) -0.0115(9) 0.0109(9) -0.0028(8)
C44 0.0345(10) 0.0200(10) 0.0373(10) 0.0001(8) 0.0084(8) -0.0017(8)
C45 0.0236(8) 0.0215(9) 0.0242(8) -0.0031(7) 0.0071(7) -0.0015(7)
O1S 0.0349(8) 0.0417(10) 0.0722(11) -0.0324(9) 0.0028(8) 0.0014(7)
C1S 0.0175(9) 0.0381(12) 0.0444(11) -0.0199(9) 0.0057(8) -0.0037(8)
C2S 0.0364(12) 0.0502(15) 0.0655(16) 0.0012(12) 0.0182(11) 0.0019(11)
C3S 0.0591(16) 0.0672(19) 0.0479(14) -0.0133(13) 0.0204(12) -0.0027(14)

loop_
_atom_type_symbol
_atom_type_description
_atom_type_scat_dispersion_real
_atom_type_scat_dispersion_imag
_atom_type_scat_source
C C 0.0033 0.0016 'International Tables Vol C Tables 4.2.6.8 and 6.1.1.4'
H H 0.0000 0.0000 'International Tables Vol C Tables 4.2.6.8 and 6.1.1.4'
O O 0.0106 0.0060 'International Tables Vol C Tables 4.2.6.8 and 6.1.1.4'
P P 0.1023 0.0942 'International Tables Vol C Tables 4.2.6.8 and 6.1.1.4'
Cr Cr 0.3209 0.6236 'International Tables Vol C Tables 4.2.6.8 and 6.1.1.4'

loop_
_geom_angle_atom_site_label_1
_geom_angle_atom_site_label_2
_geom_angle_atom_site_label_3
_geom_angle
C1 Cr1 C3 88.41(7)
C1 Cr1 C2 87.05(8)
C3 Cr1 C2 86.45(7)
C1 Cr1 C5 141.78(7)
C3 Cr1 C5 128.97(6)
C2 Cr1 C5 87.68(7)
C1 Cr1 C9 87.34(7)
C3 Cr1 C9 143.29(7)
C2 Cr1 C9 129.66(7)
C5 Cr1 C9 67.59(6)
C1 Cr1 C7 129.92(7)
C3 Cr1 C7 88.43(7)
C2 Cr1 C7 142.51(7)
C5 Cr1 C7 67.28(6)
C9 Cr1 C7 67.14(6)
C1 Cr1 C4 105.93(7)
C3 Cr1 C4 165.18(7)
C2 Cr1 C4 97.81(7)
C5 Cr1 C4 37.74(5)
C9 Cr1 C4 37.26(6)
C7 Cr1 C4 79.54(6)
C1 Cr1 C6 165.28(7)
C3 Cr1 C6 97.54(7)
C2 Cr1 C6 106.69(7)
C5 Cr1 C6 37.27(6)
C9 Cr1 C6 79.83(6)
C7 Cr1 C6 37.50(6)
C4 Cr1 C6 67.65(6)
C1 Cr1 C8 97.79(7)
C3 Cr1 C8 107.45(7)
C2 Cr1 C8 165.33(7)
C5 Cr1 C8 79.94(6)
C9 Cr1 C8 37.53(6)
C7 Cr1 C8 37.11(5)
C4 Cr1 C8 67.56(6)
C6 Cr1 C8 67.60(6)
C10 P1 C16 103.88(8)
C10 P1 C4 101.36(7)
C16 P1 C4 99.28(7)
O1 C1 Cr1 177.88(16)
C28 P2 C22 103.81(7)
C28 P2 C6 102.84(7)
C22 P2 C6 99.49(7)
O2 C2 Cr1 177.56(16)
C34 P3 C8 102.85(7)
C34 P3 C40 102.32(8)
C8 P3 C40 98.85(7)
O3 C3 Cr1 178.09(16)
C9 C4 C5 118.47(14)
C9 C4 P1 123.96(11)
C5 C4 P1 117.53(11)
C9 C4 Cr1 70.29(9)
C5 C4 Cr1 69.97(9)
P1 C4 Cr1 133.46(9)
C6 C5 C4 121.39(14)
C6 C5 Cr1 72.75(9)
C4 C5 Cr1 72.29(9)
C5 C6 C7 118.13(13)
C5 C6 P2 126.42(12)
C7 C6 P2 115.43(11)
C5 C6 Cr1 69.98(9)
C7 C6 Cr1 70.14(9)
P2 C6 Cr1 132.47(8)
C8 C7 C6 122.24(14)
C8 C7 Cr1 72.77(9)
C6 C7 Cr1 72.36(9)
C7 C8 C9 117.90(14)
C7 C8 P3 116.76(11)
C9 C8 P3 125.26(12)
C7 C8 Cr1 70.12(9)
C9 C8 Cr1 69.76(9)
P3 C8 Cr1 134.33(8)
C4 C9 C8 121.74(14)
C4 C9 Cr1 72.45(9)
C8 C9 Cr1 72.72(9)
C11 C10 C15 118.42(16)
C11 C10 P1 117.19(13)
C15 C10 P1 124.28(14)
C12 C11 C10 120.94(17)
C13 C12 C11 119.90(19)
C12 C13 C14 120.08(18)
C13 C14 C15 120.08(18)
C14 C15 C10 120.53(18)
C17 C16 C21 118.05(16)
C17 C16 P1 125.05(13)
C21 C16 P1 116.85(13)
C18 C17 C16 120.94(17)
C19 C18 C17 120.16(19)
C20 C19 C18 119.55(18)
C19 C20 C21 120.53(17)
C20 C21 C16 120.75(17)
C23 C22 C27 118.27(17)
C23 C22 P2 125.62(13)
C27 C22 P2 116.06(13)
C24 C23 C22 120.58(18)
C25 C24 C23 120.17(19)
C26 C25 C24 119.78(18)
C25 C26 C27 120.22(18)
C26 C27 C22 120.96(18)
C29 C28 C33 118.51(16)
C29 C28 P2 124.54(14)
C33 C28 P2 116.62(12)
C28 C29 C30 120.50(18)
C31 C30 C29 120.31(17)
C30 C31 C32 119.80(17)
C33 C32 C31 119.94(18)
C32 C33 C28 120.92(17)
C35 C34 C39 119.14(16)
C35 C34 P3 115.96(14)
C39 C34 P3 124.90(14)
C36 C35 C34 120.1(2)
C37 C36 C35 120.2(2)
C36 C37 C38 120.41(18)
C37 C38 C39 120.0(2)
C38 C39 C34 120.11(19)
C45 C40 C41 118.04(16)
C45 C40 P3 123.17(13)
C41 C40 P3 118.47(14)
C42 C41 C40 120.66(18)
C43 C42 C41 120.59(18)
C44 C43 C42 119.53(19)
C43 C44 C45 120.17(18)
C40 C45 C44 120.99(16)
O1S C1S C3S 121.3(2)
O1S C1S C2S 121.6(2)
C3S C1S C2S 117.1(2)

loop_
_geom_bond_atom_site_label_1
_geom_bond_atom_site_label_2
_geom_bond_distance
Cr1 C1 1.8478(17)
Cr1 C3 1.8534(17)
Cr1 C2 1.8578(18)
Cr1 C5 2.1903(16)
Cr1 C9 2.1928(16)
Cr1 C7 2.1972(16)
Cr1 C4 2.2209(16)
Cr1 C6 2.2262(16)
Cr1 C8 2.2316(16)
P1 C10 1.8325(16)
P1 C16 1.8340(18)
P1 C4 1.8373(16)
O1 C1 1.155(2)
P2 C28 1.8318(17)
P2 C22 1.8336(18)
P2 C6 1.8347(16)
O2 C2 1.153(2)
P3 C34 1.8302(17)
P3 C8 1.8353(16)
P3 C40 1.8353(18)
O3 C3 1.154(2)
C4 C9 1.410(2)
C4 C5 1.427(2)
C5 C6 1.412(2)
C6 C7 1.422(2)
C7 C8 1.410(2)
C8 C9 1.424(2)
C10 C11 1.392(3)
C10 C15 1.395(2)
C11 C12 1.389(3)
C12 C13 1.379(3)
C13 C14 1.382(3)
C14 C15 1.390(3)
C16 C17 1.398(2)
C16 C21 1.400(2)
C17 C18 1.389(3)
C18 C19 1.389(3)
C19 C20 1.381(3)
C20 C21 1.388(3)
C22 C23 1.395(3)
C22 C27 1.396(2)
C23 C24 1.390(3)
C24 C25 1.385(3)
C25 C26 1.380(3)
C26 C27 1.383(3)
C28 C29 1.391(2)
C28 C33 1.395(3)
C29 C30 1.393(3)
C30 C31 1.379(3)
C31 C32 1.386(3)
C32 C33 1.386(3)
C34 C35 1.393(3)
C34 C39 1.396(3)
C35 C36 1.393(3)
C36 C37 1.374(4)
C37 C38 1.380(3)
C38 C39 1.392(2)
C40 C45 1.392(2)
C40 C41 1.401(2)
C41 C42 1.389(3)
C42 C43 1.384(3)
C43 C44 1.380(3)
C44 C45 1.397(3)
O1S C1S 1.209(2)
C1S C3S 1.490(3)
C1S C2S 1.493(3)

loop_
_geom_torsion_atom_site_label_1
_geom_torsion_atom_site_label_2
_geom_torsion_atom_site_label_3
_geom_torsion_atom_site_label_4
_geom_torsion
C3 Cr1 C1 O1 89(4)
C2 Cr1 C1 O1 3(4)
C5 Cr1 C1 O1 -80(4)
C9 Cr1 C1 O1 -127(4)
C7 Cr1 C1 O1 176(100)
C4 Cr1 C1 O1 -95(4)
C6 Cr1 C1 O1 -157(4)
C8 Cr1 C1 O1 -164(4)
C1 Cr1 C2 O2 44(4)
C3 Cr1 C2 O2 -45(4)
C5 Cr1 C2 O2 -174(100)
C9 Cr1 C2 O2 128(4)
C7 Cr1 C2 O2 -127(4)
C4 Cr1 C2 O2 150(4)
C6 Cr1 C2 O2 -141(4)
C8 Cr1 C2 O2 154(4)
C1 Cr1 C3 O3 -67(5)
C2 Cr1 C3 O3 20(5)
C5 Cr1 C3 O3 104(5)
C9 Cr1 C3 O3 -150(5)
C7 Cr1 C3 O3 163(5)
C4 Cr1 C3 O3 128(5)
C6 Cr1 C3 O3 127(5)
C8 Cr1 C3 O3 -164(5)
C10 P1 C4 C9 21.36(16)
C16 P1 C4 C9 -84.94(15)
C10 P1 C4 C5 -160.92(13)
C16 P1 C4 C5 92.78(13)
C10 P1 C4 Cr1 -73.12(12)
C16 P1 C4 Cr1 -179.42(10)
C1 Cr1 C4 C9 -62.94(11)
C3 Cr1 C4 C9 102.0(3)
C2 Cr1 C4 C9 -152.09(10)
C5 Cr1 C4 C9 132.04(14)
C7 Cr1 C4 C9 65.81(9)
C6 Cr1 C4 C9 103.02(10)
C8 Cr1 C4 C9 29.04(9)
C1 Cr1 C4 C5 165.02(10)
C3 Cr1 C4 C5 -30.0(3)
C2 Cr1 C4 C5 75.87(10)
C9 Cr1 C4 C5 -132.04(14)
C7 Cr1 C4 C5 -66.23(9)
C6 Cr1 C4 C5 -29.02(9)
C8 Cr1 C4 C5 -102.99(10)
C1 Cr1 C4 P1 55.61(13)
C3 Cr1 C4 P1 -139.4(2)
C2 Cr1 C4 P1 -33.53(12)
C5 Cr1 C4 P1 -109.41(15)
C9 Cr1 C4 P1 118.56(15)
C7 Cr1 C4 P1 -175.63(12)
C6 Cr1 C4 P1 -138.42(12)
C8 Cr1 C4 P1 147.60(12)
C9 C4 C5 C6 3.3(2)
P1 C4 C5 C6 -174.56(12)
Cr1 C4 C5 C6 55.97(14)
C9 C4 C5 Cr1 -52.69(13)
P1 C4 C5 Cr1 129.47(11)
C1 Cr1 C5 C6 -155.89(11)
C3 Cr1 C5 C6 38.33(13)
C2 Cr1 C5 C6 121.86(10)
C9 Cr1 C5 C6 -103.10(10)
C7 Cr1 C5 C6 -29.53(9)
C4 Cr1 C5 C6 -132.20(14)
C8 Cr1 C5 C6 -66.04(9)
C1 Cr1 C5 C4 -23.69(15)
C3 Cr1 C5 C4 170.53(10)
C2 Cr1 C5 C4 -105.94(10)
C9 Cr1 C5 C4 29.11(9)
C7 Cr1 C5 C4 102.67(10)
C6 Cr1 C5 C4 132.20(14)
C8 Cr1 C5 C4 66.16(9)
C4 C5 C6 C7 -3.0(2)
Cr1 C5 C6 C7 52.79(13)
C4 C5 C6 P2 175.62(12)
Cr1 C5 C6 P2 -128.62(13)
C4 C5 C6 Cr1 -55.76(14)
C28 P2 C6 C5 24.03(16)
C22 P2 C6 C5 -82.61(15)
C28 P2 C6 C7 -157.35(12)
C22 P2 C6 C7 96.01(13)
C28 P2 C6 Cr1 -71.63(12)
C22 P2 C6 Cr1 -178.27(11)
C1 Cr1 C6 C5 95.9(3)
C3 Cr1 C6 C5 -150.90(10)
C2 Cr1 C6 C5 -62.37(11)
C9 Cr1 C6 C5 66.18(9)
C7 Cr1 C6 C5 131.69(13)
C4 Cr1 C6 C5 29.36(9)
C8 Cr1 C6 C5 103.28(10)
C1 Cr1 C6 C7 -35.7(3)
C3 Cr1 C6 C7 77.41(10)
C2 Cr1 C6 C7 165.95(10)
C5 Cr1 C6 C7 -131.69(13)
C9 Cr1 C6 C7 -65.51(9)
C4 Cr1 C6 C7 -102.33(10)
C8 Cr1 C6 C7 -28.40(9)
C1 Cr1 C6 P2 -142.5(2)
C3 Cr1 C6 P2 -29.35(12)
C2 Cr1 C6 P2 59.18(13)
C5 Cr1 C6 P2 121.55(15)
C9 Cr1 C6 P2 -172.27(12)
C7 Cr1 C6 P2 -106.77(15)
C4 Cr1 C6 P2 150.91(13)
C8 Cr1 C6 P2 -135.17(13)
C5 C6 C7 C8 2.7(2)
P2 C6 C7 C8 -176.07(13)
Cr1 C6 C7 C8 55.39(14)
C5 C6 C7 Cr1 -52.72(13)
P2 C6 C7 Cr1 128.54(10)
C1 Cr1 C7 C8 35.63(13)
C3 Cr1 C7 C8 122.23(10)
C2 Cr1 C7 C8 -155.68(11)
C5 Cr1 C7 C8 -103.85(10)
C9 Cr1 C7 C8 -29.63(9)
C4 Cr1 C7 C8 -66.46(9)
C6 Cr1 C7 C8 -133.21(13)
C1 Cr1 C7 C6 168.84(10)
C3 Cr1 C7 C6 -104.56(10)
C2 Cr1 C7 C6 -22.47(15)
C5 Cr1 C7 C6 29.36(9)
C9 Cr1 C7 C6 103.58(10)
C4 Cr1 C7 C6 66.75(9)
C8 Cr1 C7 C6 133.21(13)
C6 C7 C8 C9 -2.6(2)
Cr1 C7 C8 C9 52.57(13)
C6 C7 C8 P3 174.28(12)
Cr1 C7 C8 P3 -130.53(11)
C6 C7 C8 Cr1 -55.20(14)
C34 P3 C8 C7 153.56(13)
C40 P3 C8 C7 -101.55(13)
C34 P3 C8 C9 -29.79(16)
C40 P3 C8 C9 75.11(15)
C34 P3 C8 Cr1 65.84(12)
C40 P3 C8 Cr1 170.74(11)
C1 Cr1 C8 C7 -153.20(10)
C3 Cr1 C8 C7 -62.42(10)
C2 Cr1 C8 C7 98.3(3)
C5 Cr1 C8 C7 65.45(9)
C9 Cr1 C8 C7 131.59(13)
C4 Cr1 C8 C7 102.73(10)
C6 Cr1 C8 C7 28.68(9)
C1 Cr1 C8 C9 75.22(10)
C3 Cr1 C8 C9 166.00(9)
C2 Cr1 C8 C9 -33.3(3)
C5 Cr1 C8 C9 -66.14(9)
C7 Cr1 C8 C9 -131.59(13)
C4 Cr1 C8 C9 -28.85(9)
C6 Cr1 C8 C9 -102.91(10)
C1 Cr1 C8 P3 -44.78(12)
C3 Cr1 C8 P3 46.00(13)
C2 Cr1 C8 P3 -153.3(2)
C5 Cr1 C8 P3 173.87(12)
C9 Cr1 C8 P3 -119.99(16)
C7 Cr1 C8 P3 108.42(15)
C4 Cr1 C8 P3 -148.85(13)
C6 Cr1 C8 P3 137.10(13)
C5 C4 C9 C8 -3.3(2)
P1 C4 C9 C8 174.43(12)
Cr1 C4 C9 C8 -55.80(14)
C5 C4 C9 Cr1 52.54(13)
P1 C4 C9 Cr1 -129.77(12)
C7 C8 C9 C4 2.9(2)
P3 C8 C9 C4 -173.68(12)
Cr1 C8 C9 C4 55.68(14)
C7 C8 C9 Cr1 -52.74(13)
P3 C8 C9 Cr1 130.64(13)
C1 Cr1 C9 C4 120.98(10)
C3 Cr1 C9 C4 -155.27(11)
C2 Cr1 C9 C4 37.04(13)
C5 Cr1 C9 C4 -29.46(9)
C7 Cr1 C9 C4 -103.23(10)
C6 Cr1 C9 C4 -66.27(9)
C8 Cr1 C9 C4 -132.55(13)
C1 Cr1 C9 C8 -106.46(10)
C3 Cr1 C9 C8 -22.72(15)
C2 Cr1 C9 C8 169.59(10)
C5 Cr1 C9 C8 103.10(10)
C7 Cr1 C9 C8 29.33(9)
C4 Cr1 C9 C8 132.55(13)
C6 Cr1 C9 C8 66.28(9)
C16 P1 C10 C11 -178.94(13)
C4 P1 C10 C11 78.41(14)
C16 P1 C10 C15 -2.82(16)
C4 P1 C10 C15 -105.47(15)
C15 C10 C11 C12 1.2(3)
P1 C10 C11 C12 177.58(14)
C10 C11 C12 C13 -2.3(3)
C11 C12 C13 C14 1.2(3)
C12 C13 C14 C15 0.9(3)
C13 C14 C15 C10 -2.0(3)
C11 C10 C15 C14 0.9(3)
P1 C10 C15 C14 -175.17(14)
C10 P1 C16 C17 -77.14(16)
C4 P1 C16 C17 27.10(16)
C10 P1 C16 C21 105.33(13)
C4 P1 C16 C21 -150.43(13)
C21 C16 C17 C18 1.2(3)
P1 C16 C17 C18 -176.33(15)
C16 C17 C18 C19 -0.7(3)
C17 C18 C19 C20 -0.4(3)
C18 C19 C20 C21 1.1(3)
C19 C20 C21 C16 -0.6(3)
C17 C16 C21 C20 -0.5(3)
P1 C16 C21 C20 177.20(14)
C28 P2 C22 C23 -86.39(17)
C6 P2 C22 C23 19.46(17)
C28 P2 C22 C27 96.32(14)
C6 P2 C22 C27 -157.82(13)
C27 C22 C23 C24 0.9(3)
P2 C22 C23 C24 -176.36(16)
C22 C23 C24 C25 -0.8(3)
C23 C24 C25 C26 -0.3(3)
C24 C25 C26 C27 1.4(3)
C25 C26 C27 C22 -1.3(3)
C23 C22 C27 C26 0.2(3)
P2 C22 C27 C26 177.67(14)
C22 P2 C28 C29 1.87(16)
C6 P2 C28 C29 -101.44(15)
C22 P2 C28 C33 -171.42(13)
C6 P2 C28 C33 85.26(14)
C33 C28 C29 C30 0.8(3)
P2 C28 C29 C30 -172.37(14)
C28 C29 C30 C31 -1.0(3)
C29 C30 C31 C32 -0.2(3)
C30 C31 C32 C33 1.7(3)
C31 C32 C33 C28 -1.9(3)
C29 C28 C33 C32 0.6(3)
P2 C28 C33 C32 174.35(14)
C8 P3 C34 C35 -107.06(14)
C40 P3 C34 C35 150.73(13)
C8 P3 C34 C39 73.70(16)
C40 P3 C34 C39 -28.51(16)
C39 C34 C35 C36 0.0(3)
P3 C34 C35 C36 -179.29(15)
C34 C35 C36 C37 0.5(3)
C35 C36 C37 C38 -1.1(3)
C36 C37 C38 C39 1.2(3)
C37 C38 C39 C34 -0.7(3)
C35 C34 C39 C38 0.1(3)
P3 C34 C39 C38 179.32(13)
C34 P3 C40 C45 128.15(14)
C8 P3 C40 C45 22.82(15)
C34 P3 C40 C41 -58.51(15)
C8 P3 C40 C41 -163.84(14)
C45 C40 C41 C42 -1.1(3)
P3 C40 C41 C42 -174.80(15)
C40 C41 C42 C43 0.5(3)
C41 C42 C43 C44 0.3(3)
C42 C43 C44 C45 -0.6(3)
C41 C40 C45 C44 0.9(3)
P3 C40 C45 C44 174.23(14)
C43 C44 C45 C40 0.0(3)
